data_1551267
loop_
_publ_author_name
'Alexandros P. Katsoulidis'
'Dmytro Antypov'
'George F. S. Whitehead'
'Elliot J. Carrington'
'Dave J. Adams'
'Neil G. Berry'
'George R. Darling'
'Matthew S. Dyer'
'Matthew J. Rosseinsky'

_publ_section_title
;
 Chemical control of structure and guest uptake by a conformationally
 mobile porous material
;
_journal_name_full Nature
_journal_page_first 213
_journal_page_last 217
_journal_paper_doi 10.1038/s41586-018-0820-9
_journal_volume 565
_journal_year 2019
_chemical_absolute_configuration syn
_chemical_formula_moiety 'C20 H26 N10 O8 Zn2'
_chemical_formula_sum 'C20 H26 N10 O8 Zn2'
_chemical_formula_weight 665.25
_space_group_crystal_system monoclinic
_space_group_IT_number 4
_space_group_name_Hall 'P 2yb'
_space_group_name_H-M_alt 'P 1 21 1'
_atom_sites_solution_hydrogens geom
_atom_sites_solution_primary direct
_cell_angle_alpha 90
_cell_angle_beta 99.356(12)
_cell_angle_gamma 90
_cell_formula_units_Z 2
_cell_length_a 9.6138(10)
_cell_length_b 9.1020(8)
_cell_length_c 20.131(3)
_cell_measurement_reflns_used 10509
_cell_measurement_temperature 100
_cell_measurement_theta_max 20.798
_cell_measurement_theta_min 2.051
_cell_volume 1738.1(4)
_computing_molecular_graphics 'Olex2 (Dolomanov et al., 2009)'
_computing_publication_material 'Olex2 (Dolomanov et al., 2009)'
_computing_structure_refinement 'ShelXL (Sheldrick, 2008)'
_computing_structure_solution 'ShelXT (Sheldrick, 2015)'
_diffrn_ambient_temperature 100
_diffrn_detector 'CCD plate'
_diffrn_measured_fraction_theta_full 0.973
_diffrn_measured_fraction_theta_max 0.973
_diffrn_measurement_device_type 'multiwire proportional'
_diffrn_measurement_method 'phi and omega scans'
_diffrn_radiation_monochromator graphite
_diffrn_radiation_type MoK\a
_diffrn_radiation_wavelength 0.71073
_diffrn_reflns_av_R_equivalents 0.0800
_diffrn_reflns_av_unetI/netI 0.0957
_diffrn_reflns_Laue_measured_fraction_full 0.973
_diffrn_reflns_Laue_measured_fraction_max 0.973
_diffrn_reflns_limit_h_max 9
_diffrn_reflns_limit_h_min -9
_diffrn_reflns_limit_k_max 9
_diffrn_reflns_limit_k_min -8
_diffrn_reflns_limit_l_max 20
_diffrn_reflns_limit_l_min -20
_diffrn_reflns_number 10509
_diffrn_reflns_point_group_measured_fraction_full 0.935
_diffrn_reflns_point_group_measured_fraction_max 0.935
_diffrn_reflns_theta_full 20.798
_diffrn_reflns_theta_max 20.798
_diffrn_reflns_theta_min 2.051
_diffrn_source 'Enhance (Mo) X-ray Source'
_exptl_absorpt_coefficient_mu 1.429
_exptl_absorpt_correction_T_max 1.00000
_exptl_absorpt_correction_T_min 0.84594
_exptl_absorpt_correction_type multi-scan
_exptl_absorpt_process_details
;
CrysAlisPro, Agilent Technologies,
Version 1.171.37.35 (release 13-08-2014 CrysAlis171 .NET)
(compiled Aug 13 2014,18:06:01)
Empirical absorption correction using spherical harmonics,
 implemented in SCALE3 ABSPACK scaling algorithm.
;
_exptl_crystal_colour 'clear white'
_exptl_crystal_colour_lustre clear
_exptl_crystal_colour_modifier .
_exptl_crystal_colour_primary white
_exptl_crystal_density_diffrn 1.271
_exptl_crystal_description irregular
_exptl_crystal_F_000 680
_exptl_crystal_size_max 0.1
_exptl_crystal_size_mid 0.1
_exptl_crystal_size_min 0.05
_refine_diff_density_max 0.930
_refine_diff_density_min -0.752
_refine_diff_density_rms 0.118
_refine_ls_abs_structure_details
;
 Flack x determined using 805 quotients [(I+)-(I-)]/[(I+)+(I-)]
 (Parsons, Flack and Wagner, Acta Cryst. B69 (2013) 249-259).
;
_refine_ls_abs_structure_Flack 0.02(3)
_refine_ls_extinction_coef .
_refine_ls_extinction_method none
_refine_ls_goodness_of_fit_ref 1.060
_refine_ls_hydrogen_treatment constr
_refine_ls_matrix_type full
_refine_ls_number_parameters 361
_refine_ls_number_reflns 3404
_refine_ls_number_restraints 280
_refine_ls_restrained_S_all 1.029
_refine_ls_R_factor_all 0.1068
_refine_ls_R_factor_gt 0.0783
_refine_ls_shift/su_max 0.003
_refine_ls_shift/su_mean 0.000
_refine_ls_structure_factor_coef Fsqd
_refine_ls_weighting_details 'w=1/[\s^2^(Fo^2^)+(0.1092P)^2^+6.2671P] where P=(Fo^2^+2Fc^2^)/3'
_refine_ls_weighting_scheme calc
_refine_ls_wR_factor_gt 0.1849
_refine_ls_wR_factor_ref 0.2034
_reflns_Friedel_coverage 0.776
_reflns_Friedel_fraction_full 0.890
_reflns_Friedel_fraction_max 0.890
_reflns_number_gt 2461
_reflns_number_total 3404
_reflns_threshold_expression 'I > 2\s(I)'
_cod_data_source_file 1000004.cif
_cod_data_source_block PCOD1000004
_cod_original_cell_volume 1738.2(3)
_cod_database_code 1551267
_shelx_space_group_comment
;
The symmetry employed for this shelxl refinement is uniquely defined
by the following loop, which should always be used as a source of
symmetry information in preference to the above space-group names.
They are only intended as comments.
;
_olex2_refinement_description
;
1. Fixed Uiso
 At 1.2 times of:
  All C(H) groups, All C(H,H) groups, All N(H) groups, All N(H,H) groups
2. Uiso/Uaniso restraints and constraints
Uanis(O00A) \\sim Ueq: with sigma of 0.01 and sigma for terminal atoms of 0.02
3. Rigid body (RIGU) restrains
 N00B, Zn01, O005, C00F, C00K, C00S, C00U, C00O, O008, C00J, N009, C00V, N00L,
 C007, N00N, C014, O00G, C016, N00W, Zn02, N00Q, C00R, C012, C00H, C00M, N00D,
 C00P, N00I, C00T, C011, O003, O004, O006, C013, N00Z, C00X, O00E, C00Y, N00C
 with sigma for 1-2 distances of 0.004 and sigma for 1-3 distances of 0.004
4.a Ternary CH refined with riding coordinates:
 C00K(H00K), C00P(H00P)
4.b Secondary CH2 refined with riding coordinates:
 N00C(H00A,H00C), C00J(H00D,H00E), C00M(H00F,H00G), C00S(H00J,H00M), N00W(H00N,
 H00O), C00Y(H00Q,H00R), C013(H01A,H01B), C016(H01C,H01D)
4.c Aromatic/amide H refined with riding coordinates:
 C007(H007), N00B(H00B), C00H(H00H), N00I(H00I), N00L(H00L), C00V(H00V),
 N00Z(H00Z), C012(H012)
;
_shelx_shelxl_version_number 2014/7
_olex2_submission_special_instructions 'No special instructions were received'

loop_
_space_group_symop_operation_xyz
'x, y, z'
'-x, y+1/2, -z'

loop_
_atom_site_label
_atom_site_type_symbol
_atom_site_fract_x
_atom_site_fract_y
_atom_site_fract_z
_atom_site_U_iso_or_equiv
_atom_site_adp_type
_atom_site_occupancy
_atom_site_site_symmetry_order
_atom_site_calc_flag
_atom_site_refinement_flags_posn
_atom_site_refinement_flags_adp
_atom_site_refinement_flags_occupancy
_atom_site_disorder_assembly
_atom_site_disorder_group
Zn01 Zn 0.1939(3) 0.2150(2) 0.54268(14) 0.0346(10) Uani 1 1 d . U . . .
Zn02 Zn 0.6883(3) 0.5011(2) 0.04291(14) 0.0368(10) Uani 1 1 d . U . . .
O003 O 1.1537(17) 0.7008(17) -0.0382(8) 0.045(4) Uani 1 1 d . U . . .
O004 O 1.1561(16) 0.9310(15) -0.0009(8) 0.039(4) Uani 1 1 d . U . . .
O005 O 0.3659(18) 0.1709(18) 0.5085(9) 0.052(5) Uani 1 1 d . U . . .
O006 O 0.982(2) 0.7475(18) 0.1513(9) 0.069(6) Uani 1 1 d . U . . .
C007 C 1.003(3) -0.052(3) 0.5036(13) 0.036(6) Uani 1 1 d . U . . .
H007 H 1.0703 -0.1031 0.4843 0.044 Uiso 1 1 calc R . . . .
O008 O 0.602(2) 0.0543(17) 0.3413(9) 0.058(5) Uani 1 1 d . U . . .
N009 N 0.872(2) -0.1003(19) 0.5026(8) 0.033(4) Uani 1 1 d . U . . .
O00A O 0.3266(18) -0.0675(18) 0.4916(11) 0.066(6) Uani 1 1 d . U . . .
N00B N 0.5951(19) 0.1545(18) 0.4413(9) 0.034(4) Uani 1 1 d . U . . .
H00B H 0.6080 0.2341 0.4645 0.041 Uiso 1 1 calc R . . . .
N00C N 0.745(2) 0.763(2) 0.3586(10) 0.042(6) Uani 1 1 d . U . . .
H00A H 0.7198 0.6808 0.3359 0.051 Uiso 1 1 calc R . . . .
H00C H 0.6706 0.8225 0.3540 0.051 Uiso 1 1 calc R . . . .
N00D N 0.481(2) 0.883(2) -0.0325(10) 0.044(5) Uani 1 1 d . U . . .
O00E O 0.715(3) 0.848(3) 0.2200(11) 0.089(7) Uani 1 1 d . U . . .
C00F C 0.402(2) 0.042(2) 0.4921(11) 0.032(5) Uani 1 1 d . U . . .
O00G O 0.801(3) 0.505(2) 0.2854(10) 0.100(8) Uani 1 1 d . U . . .
C00H C 0.610(2) 0.903(2) -0.0554(12) 0.040(5) Uani 1 1 d . U . . .
H00H H 0.6303 0.9827 -0.0810 0.048 Uiso 1 1 calc R . . . .
N00I N 0.9302(18) 0.8923(17) 0.0600(9) 0.031(4) Uani 1 1 d . U . . .
H00I H 0.9031 0.9777 0.0448 0.038 Uiso 1 1 calc R . . . .
C00J C 0.677(3) 0.301(3) 0.3577(12) 0.045(6) Uani 1 1 d . U . . .
H00D H 0.6206 0.3837 0.3678 0.054 Uiso 1 1 calc R . . . .
H00E H 0.7726 0.3147 0.3811 0.054 Uiso 1 1 calc R . . . .
C00K C 0.551(2) 0.026(2) 0.4747(11) 0.028(4) Uani 1 1 d . U . . .
H00K H 0.5536 -0.0602 0.4457 0.034 Uiso 1 1 calc R . . . .
N00L N 0.677(3) 0.291(2) 0.2838(12) 0.073(7) Uani 1 1 d . U . . .
H00L H 0.6315 0.2230 0.2598 0.087 Uiso 1 1 calc R . . . .
C00M C 0.842(2) 0.778(2) -0.0497(11) 0.029(5) Uani 1 1 d . U . . .
H00F H 0.8624 0.8562 -0.0793 0.035 Uiso 1 1 calc R . . . .
H00G H 0.8474 0.6859 -0.0737 0.035 Uiso 1 1 calc R . . . .
N00N N 1.0305(19) 0.0830(18) 0.5361(8) 0.029(4) Uani 1 1 d . U . . .
C00O C 0.802(2) 0.006(2) 0.5362(9) 0.030(4) Uani 1 1 d . U . . .
C00P C 0.959(3) 0.777(2) 0.0121(11) 0.036(5) Uani 1 1 d . U . . .
H00P H 0.9582 0.6811 0.0343 0.043 Uiso 1 1 calc R . . . .
N00Q N 0.6321(19) 0.6935(19) -0.0003(9) 0.034(4) Uani 1 1 d . U . . .
C00R C 0.699(2) 0.796(2) -0.0369(11) 0.032(5) Uani 1 1 d . U . . .
C00S C 0.653(2) 0.001(3) 0.5432(10) 0.039(5) Uani 1 1 d . U . . .
H00J H 0.6350 0.0749 0.5752 0.046 Uiso 1 1 calc R . . . .
H00M H 0.6332 -0.0945 0.5613 0.046 Uiso 1 1 calc R . . . .
C00T C 1.099(2) 0.799(2) -0.0094(11) 0.030(5) Uani 1 1 d . U . . .
C00U C 0.617(3) 0.160(3) 0.3803(14) 0.051(7) Uani 1 1 d . U . . .
C00V C 0.899(2) 0.114(2) 0.5546(11) 0.032(5) Uani 1 1 d . U . . .
H00V H 0.8806 0.1988 0.5772 0.038 Uiso 1 1 calc R . . . .
N00W N 0.741(2) 0.511(2) 0.1424(10) 0.045(5) Uani 1 1 d . U . . .
H00N H 0.8285 0.5464 0.1514 0.054 Uiso 1 1 calc R . . . .
H00O H 0.6850 0.5765 0.1573 0.054 Uiso 1 1 calc R . . . .
C00X C 0.823(4) 0.880(3) 0.2576(15) 0.064(7) Uani 1 1 d . U . . .
C00Y C 0.857(3) 0.832(4) 0.3313(14) 0.067(8) Uani 1 1 d . U . . .
H00Q H 0.9360 0.7652 0.3360 0.081 Uiso 1 1 calc R . . . .
H00R H 0.8863 0.9185 0.3582 0.081 Uiso 1 1 calc R . . . .
N00Z N 0.928(3) 0.965(3) 0.2383(11) 0.080(7) Uani 1 1 d . U . . .
H00Z H 0.9981 0.9944 0.2674 0.096 Uiso 1 1 calc R . . . .
C011 C 0.945(3) 0.868(3) 0.1249(13) 0.050(7) Uani 1 1 d . U . . .
C012 C 0.509(3) 0.749(3) 0.0026(14) 0.035(6) Uani 1 1 d . U . . .
H012 H 0.4439 0.7047 0.0259 0.042 Uiso 1 1 calc R . . . .
C013 C 0.918(4) 1.004(3) 0.1691(13) 0.078(9) Uani 1 1 d . U . . .
H01A H 0.9861 1.0798 0.1645 0.094 Uiso 1 1 calc R . . . .
H01B H 0.8246 1.0426 0.1530 0.094 Uiso 1 1 calc R . . . .
C014 C 0.749(4) 0.394(3) 0.2560(16) 0.070(8) Uani 1 1 d . U . . .
C016 C 0.737(4) 0.382(3) 0.1808(15) 0.086(10) Uani 1 1 d . U . . .
H01C H 0.8125 0.3185 0.1713 0.104 Uiso 1 1 calc R . . . .
H01D H 0.6491 0.3323 0.1642 0.104 Uiso 1 1 calc R . . . .

loop_
_atom_site_aniso_label
_atom_site_aniso_U_11
_atom_site_aniso_U_22
_atom_site_aniso_U_33
_atom_site_aniso_U_23
_atom_site_aniso_U_13
_atom_site_aniso_U_12
Zn01 0.018(2) 0.033(2) 0.055(2) -0.0019(15) 0.0130(16) 0.0006(14)
Zn02 0.020(2) 0.0293(19) 0.064(2) 0.0024(15) 0.0146(17) 0.0002(14)
O003 0.038(10) 0.030(8) 0.070(11) -0.004(7) 0.017(8) 0.005(7)
O004 0.023(9) 0.025(7) 0.070(11) -0.008(7) 0.010(7) 0.005(6)
O005 0.036(9) 0.035(9) 0.088(13) -0.007(8) 0.018(8) 0.001(7)
O006 0.103(17) 0.044(9) 0.059(11) 0.002(7) 0.009(9) 0.011(9)
C007 0.032(10) 0.030(10) 0.050(14) 0.002(9) 0.017(9) -0.004(7)
O008 0.067(14) 0.046(9) 0.064(10) -0.007(7) 0.020(9) -0.001(8)
N009 0.031(9) 0.038(8) 0.031(10) 0.006(7) 0.011(7) -0.005(7)
O00A 0.024(12) 0.036(10) 0.144(16) -0.001(10) 0.035(11) -0.003(8)
N00B 0.033(11) 0.019(8) 0.052(8) -0.005(6) 0.012(7) -0.004(7)
N00C 0.027(13) 0.042(12) 0.060(12) -0.029(9) 0.013(9) -0.012(9)
N00D 0.034(10) 0.039(9) 0.062(13) 0.011(8) 0.013(8) 0.002(7)
O00E 0.095(15) 0.093(16) 0.074(13) 0.011(11) 0.000(10) -0.001(12)
C00F 0.022(9) 0.024(9) 0.052(13) 0.007(8) 0.014(8) -0.006(7)
O00G 0.17(2) 0.063(11) 0.071(12) 0.008(9) 0.039(12) -0.024(13)
C00H 0.026(10) 0.031(9) 0.062(13) -0.005(9) 0.006(9) -0.005(7)
N00I 0.031(11) 0.016(8) 0.049(8) -0.001(6) 0.011(7) -0.006(7)
C00J 0.031(16) 0.043(10) 0.062(10) 0.007(8) 0.010(10) 0.008(10)
C00K 0.020(8) 0.022(9) 0.042(9) -0.007(7) 0.003(6) -0.010(7)
N00L 0.102(19) 0.051(11) 0.068(10) 0.007(8) 0.022(10) 0.004(11)
C00M 0.021(8) 0.017(10) 0.049(10) -0.001(8) 0.008(6) -0.006(6)
N00N 0.020(9) 0.027(8) 0.039(11) 0.014(7) 0.006(7) 0.010(7)
C00O 0.026(7) 0.036(9) 0.027(10) 0.009(8) 0.004(6) -0.005(6)
C00P 0.028(8) 0.027(10) 0.052(9) -0.007(7) 0.004(6) 0.001(7)
N00Q 0.016(8) 0.034(8) 0.056(10) 0.000(7) 0.013(7) 0.003(6)
C00R 0.021(8) 0.029(9) 0.048(12) -0.009(8) 0.008(7) -0.003(6)
C00S 0.026(8) 0.049(12) 0.041(10) -0.005(9) 0.007(6) -0.005(7)
C00T 0.021(9) 0.023(8) 0.045(12) 0.000(8) 0.000(7) 0.007(6)
C00U 0.067(19) 0.036(9) 0.054(9) -0.001(7) 0.020(10) 0.003(10)
C00V 0.018(9) 0.033(9) 0.046(13) -0.002(8) 0.008(8) 0.001(7)
N00W 0.026(13) 0.033(10) 0.079(9) 0.007(8) 0.017(8) 0.000(10)
C00X 0.068(15) 0.071(16) 0.056(11) -0.002(10) 0.020(9) 0.015(12)
C00Y 0.035(14) 0.10(2) 0.064(11) 0.009(11) 0.003(9) -0.020(13)
N00Z 0.105(16) 0.082(15) 0.056(10) -0.013(9) 0.027(9) -0.013(12)
C011 0.061(18) 0.041(9) 0.050(9) -0.001(7) 0.011(8) 0.002(10)
C012 0.020(9) 0.032(9) 0.054(13) 0.004(8) 0.011(8) 0.005(7)
C013 0.13(3) 0.053(11) 0.058(10) -0.005(8) 0.036(12) 0.009(12)
C014 0.10(2) 0.046(12) 0.075(11) 0.009(8) 0.030(11) 0.010(13)
C016 0.14(3) 0.046(12) 0.076(10) 0.010(8) 0.031(11) 0.003(13)

loop_
_atom_type_symbol
_atom_type_description
_atom_type_scat_dispersion_real
_atom_type_scat_dispersion_imag
_atom_type_scat_source
C C 0.0033 0.0016 'International Tables Vol C Tables 4.2.6.8 and 6.1.1.4'
H H 0.0000 0.0000 'International Tables Vol C Tables 4.2.6.8 and 6.1.1.4'
N N 0.0061 0.0033 'International Tables Vol C Tables 4.2.6.8 and 6.1.1.4'
O O 0.0106 0.0060 'International Tables Vol C Tables 4.2.6.8 and 6.1.1.4'
Zn Zn 0.2839 1.4301 'International Tables Vol C Tables 4.2.6.8 and 6.1.1.4'

loop_
_geom_angle_atom_site_label_1
_geom_angle_atom_site_label_2
_geom_angle_atom_site_label_3
_geom_angle
_geom_angle_site_symmetry_1
_geom_angle_site_symmetry_3
O005 Zn01 N009 104.0(7) . 2_656
O005 Zn01 N00C 105.4(8) . 2_646
O005 Zn01 N00N 124.7(7) . 1_455
N009 Zn01 N00C 106.9(7) 2_656 2_646
N00N Zn01 N009 107.3(7) 1_455 2_656
N00N Zn01 N00C 107.4(8) 1_455 2_646
O004 Zn02 N00Q 105.8(6) 2_745 .
O004 Zn02 N00W 111.4(7) 2_745 .
N00D Zn02 O004 117.7(7) 2_645 2_745
N00D Zn02 N00Q 106.2(8) 2_645 .
N00D Zn02 N00W 102.0(8) 2_645 .
N00W Zn02 N00Q 114.1(8) . .
C00T O004 Zn02 125.0(14) . 2_755
C00F O005 Zn01 124.3(14) . .
N009 C007 H007 123.1 . .
N009 C007 N00N 114(2) . .
N00N C007 H007 123.1 . .
C007 N009 Zn01 121.5(16) . 2_646
C007 N009 C00O 106.7(19) . .
C00O N009 Zn01 131.8(15) . 2_646
C00K N00B H00B 117.1 . .
C00U N00B H00B 117.1 . .
C00U N00B C00K 125.7(19) . .
Zn01 N00C H00A 109.5 2_656 .
Zn01 N00C H00C 109.5 2_656 .
H00A N00C H00C 108.0 . .
C00Y N00C Zn01 110.9(16) . 2_656
C00Y N00C H00A 109.5 . .
C00Y N00C H00C 109.5 . .
C00H N00D Zn02 131.8(15) . 2_655
C00H N00D C012 99.9(19) . .
C012 N00D Zn02 128.3(16) . 2_655
O005 C00F C00K 116.5(19) . .
O00A C00F O005 124(2) . .
O00A C00F C00K 119.6(19) . .
N00D C00H H00H 123.8 . .
C00R C00H N00D 112(2) . .
C00R C00H H00H 123.8 . .
C00P N00I H00I 119.0 . .
C011 N00I H00I 119.0 . .
C011 N00I C00P 121.9(18) . .
H00D C00J H00E 108.4 . .
N00L C00J H00D 110.0 . .
N00L C00J H00E 110.0 . .
N00L C00J C00U 108(2) . .
C00U C00J H00D 110.0 . .
C00U C00J H00E 110.0 . .
N00B C00K C00F 112.7(18) . .
N00B C00K H00K 109.3 . .
N00B C00K C00S 109.5(18) . .
C00F C00K H00K 109.3 . .
C00F C00K C00S 106.8(17) . .
C00S C00K H00K 109.3 . .
C00J N00L H00L 121.4 . .
C014 N00L C00J 117(2) . .
C014 N00L H00L 121.4 . .
H00F C00M H00G 107.4 . .
C00P C00M H00F 108.2 . .
C00P C00M H00G 108.2 . .
C00R C00M H00F 108.2 . .
C00R C00M H00G 108.2 . .
C00R C00M C00P 116(2) . .
C007 N00N Zn01 131.1(17) . 1_655
C007 N00N C00V 101.1(19) . .
C00V N00N Zn01 127.1(14) . 1_655
N009 C00O C00S 125(2) . .
C00V C00O N009 105.4(19) . .
C00V C00O C00S 130(2) . .
N00I C00P C00M 109.8(18) . .
N00I C00P H00P 108.6 . .
N00I C00P C00T 111.4(18) . .
C00M C00P H00P 108.6 . .
C00T C00P C00M 109.7(19) . .
C00T C00P H00P 108.6 . .
C00R N00Q Zn02 134.3(15) . .
C012 N00Q Zn02 120.5(16) . .
C012 N00Q C00R 105.2(19) . .
C00H C00R C00M 129(2) . .
C00H C00R N00Q 108(2) . .
N00Q C00R C00M 123(2) . .
C00K C00S H00J 108.9 . .
C00K C00S H00M 108.9 . .
C00O C00S C00K 113.2(18) . .
C00O C00S H00J 108.9 . .
C00O C00S H00M 108.9 . .
H00J C00S H00M 107.8 . .
O003 C00T O004 122(2) . .
O003 C00T C00P 121(2) . .
O004 C00T C00P 117.1(19) . .
O008 C00U N00B 124(2) . .
O008 C00U C00J 119(2) . .
N00B C00U C00J 117(2) . .
N00N C00V H00V 123.5 . .
C00O C00V N00N 113.0(19) . .
C00O C00V H00V 123.5 . .
Zn02 N00W H00N 107.5 . .
Zn02 N00W H00O 107.5 . .
H00N N00W H00O 107.0 . .
C016 N00W Zn02 119.3(18) . .
C016 N00W H00N 107.5 . .
C016 N00W H00O 107.5 . .
O00E C00X C00Y 124(3) . .
O00E C00X N00Z 123(3) . .
N00Z C00X C00Y 112(3) . .
N00C C00Y C00X 116(2) . .
N00C C00Y H00Q 108.2 . .
N00C C00Y H00R 108.2 . .
C00X C00Y H00Q 108.2 . .
C00X C00Y H00R 108.2 . .
H00Q C00Y H00R 107.4 . .
C00X N00Z H00Z 120.8 . .
C00X N00Z C013 118(3) . .
C013 N00Z H00Z 120.8 . .
O006 C011 N00I 123(2) . .
O006 C011 C013 121(2) . .
N00I C011 C013 116(2) . .
N00D C012 H012 122.9 . .
N00Q C012 N00D 114(2) . .
N00Q C012 H012 122.9 . .
N00Z C013 C011 112(2) . .
N00Z C013 H01A 109.3 . .
N00Z C013 H01B 109.3 . .
C011 C013 H01A 109.3 . .
C011 C013 H01B 109.3 . .
H01A C013 H01B 107.9 . .
O00G C014 N00L 124(3) . .
O00G C014 C016 120(3) . .
N00L C014 C016 114(3) . .
N00W C016 C014 119(2) . .
N00W C016 H01C 107.5 . .
N00W C016 H01D 107.5 . .
C014 C016 H01C 107.5 . .
C014 C016 H01D 107.5 . .
H01C C016 H01D 107.0 . .

loop_
_geom_bond_atom_site_label_1
_geom_bond_atom_site_label_2
_geom_bond_distance
_geom_bond_site_symmetry_2
Zn01 O005 1.934(17) .
Zn01 N009 1.967(18) 2_656
Zn01 N00C 2.03(2) 2_646
Zn01 N00N 1.965(18) 1_455
Zn02 O004 1.943(15) 2_745
Zn02 N00D 1.94(2) 2_645
Zn02 N00Q 1.991(18) .
Zn02 N00W 1.99(2) .
O003 C00T 1.23(2) .
O004 Zn02 1.943(15) 2_755
O004 C00T 1.32(3) .
O005 C00F 1.29(3) .
O006 C011 1.25(3) .
C007 H007 0.9300 .
C007 N009 1.33(3) .
C007 N00N 1.40(3) .
O008 C00U 1.24(3) .
N009 Zn01 1.967(18) 2_646
N009 C00O 1.41(3) .
O00A C00F 1.23(2) .
N00B H00B 0.8600 .
N00B C00K 1.45(3) .
N00B C00U 1.28(3) .
N00C Zn01 2.03(2) 2_656
N00C H00A 0.8900 .
N00C H00C 0.8900 .
N00C C00Y 1.43(3) .
N00D Zn02 1.935(19) 2_655
N00D C00H 1.40(3) .
N00D C012 1.41(3) .
O00E C00X 1.21(4) .
C00F C00K 1.53(3) .
O00G C014 1.23(4) .
C00H H00H 0.9300 .
C00H C00R 1.30(3) .
N00I H00I 0.8600 .
N00I C00P 1.48(3) .
N00I C011 1.31(3) .
C00J H00D 0.9700 .
C00J H00E 0.9700 .
C00J N00L 1.49(3) .
C00J C00U 1.51(3) .
C00K H00K 0.9800 .
C00K C00S 1.58(3) .
N00L H00L 0.8600 .
N00L C014 1.34(3) .
C00M H00F 0.9700 .
C00M H00G 0.9700 .
C00M C00P 1.53(3) .
C00M C00R 1.46(3) .
N00N Zn01 1.965(18) 1_655
N00N C00V 1.40(3) .
C00O C00S 1.46(3) .
C00O C00V 1.36(3) .
C00P H00P 0.9800 .
C00P C00T 1.50(3) .
N00Q C00R 1.41(3) .
N00Q C012 1.30(3) .
C00S H00J 0.9700 .
C00S H00M 0.9700 .
C00V H00V 0.9300 .
N00W H00N 0.8900 .
N00W H00O 0.8900 .
N00W C016 1.41(3) .
C00X C00Y 1.53(4) .
C00X N00Z 1.38(4) .
C00Y H00Q 0.9700 .
C00Y H00R 0.9700 .
N00Z H00Z 0.8600 .
N00Z C013 1.42(3) .
C011 C013 1.57(4) .
C012 H012 0.9300 .
C013 H01A 0.9700 .
C013 H01B 0.9700 .
C014 C016 1.50(4) .
C016 H01C 0.9700 .
C016 H01D 0.9700 .

loop_
_geom_torsion_atom_site_label_1
_geom_torsion_atom_site_label_2
_geom_torsion_atom_site_label_3
_geom_torsion_atom_site_label_4
_geom_torsion
_geom_torsion_site_symmetry_1
_geom_torsion_site_symmetry_2
_geom_torsion_site_symmetry_3
_geom_torsion_site_symmetry_4
Zn01 O005 C00F O00A 6(3) . . . .
Zn01 O005 C00F C00K -172.3(14) . . . .
Zn01 N009 C00O C00S -1(3) 2_646 . . .
Zn01 N009 C00O C00V -177.2(14) 2_646 . . .
Zn01 N00C C00Y C00X -178(2) 2_656 . . .
Zn01 N00N C00V C00O 172.3(14) 1_655 . . .
Zn02 O004 C00T O003 10(3) 2_755 . . .
Zn02 O004 C00T C00P -164.6(14) 2_755 . . .
Zn02 N00D C00H C00R 179.5(16) 2_655 . . .
Zn02 N00D C012 N00Q 178.8(16) 2_655 . . .
Zn02 N00Q C00R C00H 178.0(16) . . . .
Zn02 N00Q C00R C00M -2(3) . . . .
Zn02 N00Q C012 N00D -177.6(15) . . . .
Zn02 N00W C016 C014 -168(2) . . . .
O005 C00F C00K N00B -35(3) . . . .
O005 C00F C00K C00S 86(2) . . . .
O006 C011 C013 N00Z -5(4) . . . .
C007 N009 C00O C00S 176(2) . . . .
C007 N009 C00O C00V 0(2) . . . .
C007 N00N C00V C00O 1(2) . . . .
N009 C007 N00N Zn01 -171.5(14) . . . 1_655
N009 C007 N00N C00V -1(2) . . . .
N009 C00O C00S C00K -69(3) . . . .
N009 C00O C00V N00N -1(2) . . . .
O00A C00F C00K N00B 148(2) . . . .
O00A C00F C00K C00S -92(3) . . . .
N00B C00K C00S C00O -49(3) . . . .
N00D C00H C00R C00M -179(2) . . . .
N00D C00H C00R N00Q 1(3) . . . .
O00E C00X C00Y N00C -8(5) . . . .
O00E C00X N00Z C013 -8(4) . . . .
C00F C00K C00S C00O -171(2) . . . .
O00G C014 C016 N00W -20(5) . . . .
C00H N00D C012 N00Q -2(3) . . . .
N00I C00P C00T O003 166(2) . . . .
N00I C00P C00T O004 -19(3) . . . .
N00I C011 C013 N00Z 176(2) . . . .
C00J N00L C014 O00G -10(5) . . . .
C00J N00L C014 C016 -177(2) . . . .
C00K N00B C00U O008 0(4) . . . .
C00K N00B C00U C00J -174(2) . . . .
N00L C00J C00U O008 13(4) . . . .
N00L C00J C00U N00B -173(2) . . . .
N00L C014 C016 N00W 147(3) . . . .
C00M C00P C00T O003 -72(3) . . . .
C00M C00P C00T O004 102(2) . . . .
N00N C007 N009 Zn01 178.2(14) . . . 2_646
N00N C007 N009 C00O 0(3) . . . .
C00P N00I C011 O006 -1(4) . . . .
C00P N00I C011 C013 177(2) . . . .
C00P C00M C00R C00H 117(3) . . . .
C00P C00M C00R N00Q -64(3) . . . .
C00R C00M C00P N00I -42(3) . . . .
C00R C00M C00P C00T -164.6(19) . . . .
C00R N00Q C012 N00D 3(3) . . . .
C00S C00O C00V N00N -177(2) . . . .
C00U N00B C00K C00F -113(3) . . . .
C00U N00B C00K C00S 128(3) . . . .
C00U C00J N00L C014 -168(3) . . . .
C00V C00O C00S C00K 105(3) . . . .
C00X N00Z C013 C011 -71(3) . . . .
C00Y C00X N00Z C013 173(3) . . . .
N00Z C00X C00Y N00C 171(2) . . . .
C011 N00I C00P C00M 137(2) . . . .
C011 N00I C00P C00T -102(2) . . . .
C012 N00D C00H C00R 0(3) . . . .
C012 N00Q C00R C00H -2(2) . . . .
C012 N00Q C00R C00M 178(2) . . . .
